data_8102808
loop_
_publ_author_name
'Ling Huang'
'Duan Qiu'
'Ai-Guo Zhong'
'Yang Shen'

_publ_section_title
;
 Crystal structure of
 4-{[(1E)-(3,5-diiodo-2-hydroxyphenyl)methylene]amino}-1,5-dimethyl-2-phenyl-1,2-dihydro-3H-pyrazol-3-one
 --- benzene (1:0.5), C18H15I2N3O2 &#x00B7; 0.5C6H6
;
_journal_issue 3
_journal_name_full 'Zeitschrift f\"ur Kristallographie - New Crystal Structures'
_journal_page_first 591
_journal_volume 225
_journal_year 2010
_chemical_formula_moiety 'C18 H15 I2 N3 O2, 0.5(C6 H6)'
_chemical_formula_sum 'C21 H18 I2 N3 O2'
_chemical_formula_weight 598.18
_chemical_melting_point 508.4
_chemical_name_systematic
; 
4-{[(1E)-(3,5-Diiodo-2-hydroxyphenyl)methylene]-amino}-1,5-dimethyl-2-phenyl-1,
2-dihydro-3H-pyrazol-3-one benzene hemisolvate
;
_space_group_IT_number 2
_symmetry_cell_setting triclinic
_symmetry_space_group_name_Hall '-P 1'
_symmetry_space_group_name_H-M 'P -1'
_atom_sites_solution_hydrogens geom
_atom_sites_solution_primary direct
_atom_sites_solution_secondary difmap
_audit_creation_method SHELXL-97
_cell_angle_alpha 77.86(3)
_cell_angle_beta 78.01(3)
_cell_angle_gamma 61.37(3)
_cell_formula_units_Z 2
_cell_length_a 9.1342(18)
_cell_length_b 9.3416(19)
_cell_length_c 14.564(3)
_cell_measurement_reflns_used 4852
_cell_measurement_temperature 293(2)
_cell_measurement_theta_max 27.48
_cell_measurement_theta_min 3.05
_cell_volume 1058.1(5)
_computing_cell_refinement 'SAINT (Bruker, 2002)'
_computing_data_collection 'SMART (Bruker, 2002)'
_computing_data_reduction SAINT
_computing_molecular_graphics 'SHELXTL (Bruker, 2002)'
_computing_publication_material 'SHELXL97 '
_computing_structure_refinement 'SHELXL97 (Sheldrick, 1997)'
_computing_structure_solution 'SHELXS97 (Sheldrick, 1997)'
_diffrn_ambient_temperature 293(2)
_diffrn_measured_fraction_theta_full 0.988
_diffrn_measured_fraction_theta_max 0.988
_diffrn_measurement_device_type
;
 Bruker SMART APEX CCD diffractometer
;
_diffrn_measurement_method '\w and \f scans'
_diffrn_radiation_monochromator graphite
_diffrn_radiation_source 'fine-focus sealed tube'
_diffrn_radiation_type MoK\a
_diffrn_radiation_wavelength 0.71073
_diffrn_reflns_av_R_equivalents 0.0151
_diffrn_reflns_av_sigmaI/netI 0.0191
_diffrn_reflns_limit_h_max 11
_diffrn_reflns_limit_h_min -11
_diffrn_reflns_limit_k_max 12
_diffrn_reflns_limit_k_min -12
_diffrn_reflns_limit_l_max 18
_diffrn_reflns_limit_l_min -16
_diffrn_reflns_number 10437
_diffrn_reflns_theta_full 27.48
_diffrn_reflns_theta_max 27.48
_diffrn_reflns_theta_min 3.05
_diffrn_standards_decay_% 0
_diffrn_standards_interval_count 0
_diffrn_standards_number 0
_exptl_absorpt_coefficient_mu 2.994
_exptl_absorpt_correction_T_max 0.338
_exptl_absorpt_correction_T_min 0.285
_exptl_absorpt_correction_type multi-scan
_exptl_absorpt_process_details 'SADABS (Bruker, 2002)'
_exptl_crystal_colour yellow
_exptl_crystal_density_diffrn 1.878
_exptl_crystal_density_method 'not measured'
_exptl_crystal_description nubby
_exptl_crystal_F_000 574
_exptl_crystal_size_max 0.43
_exptl_crystal_size_mid 0.37
_exptl_crystal_size_min 0.36
_refine_diff_density_max 1.184
_refine_diff_density_min -1.066
_refine_diff_density_rms 0.100
_refine_ls_extinction_coef 0.0051(5)
_refine_ls_extinction_expression Fc^*^=kFc[1+0.001xFc^2^\l^3^/sin(2\q)]^-1/4^
_refine_ls_extinction_method SHELXL
_refine_ls_goodness_of_fit_ref 1.138
_refine_ls_matrix_type full
_refine_ls_number_parameters 254
_refine_ls_number_reflns 4796
_refine_ls_number_restraints 0
_refine_ls_restrained_S_all 1.138
_refine_ls_R_factor_all 0.0317
_refine_ls_R_factor_gt 0.0262
_refine_ls_shift/su_max 0.001
_refine_ls_shift/su_mean 0.000
_refine_ls_structure_factor_coef Fsqd
_refine_ls_weighting_details 'calc w=1/[\s^2^(Fo^2^)+(0.0416P)^2^+0.4714P] where P=(Fo^2^+2Fc^2^)/3'
_refine_ls_weighting_scheme calc
_refine_ls_wR_factor_gt 0.0776
_refine_ls_wR_factor_ref 0.0796
_reflns_number_gt 4147
_reflns_number_total 4796
_reflns_threshold_expression >2sigma(I)
_cod_data_source_file 1267-3126.cff
_cod_data_source_block i
_cod_depositor_comments
;
The following automatic conversions were performed:

'_chemical_melting_point' value '508.4 K' was changed to '508.4' -
the value should be numeric and without a unit designator.

Automatic conversion script
Id: cif_fix_values 1569 2011-02-09 13:29:24Z adriana 
;
_cod_original_cell_volume 1058.0(4)
_cod_database_code 8102808

loop_
_symmetry_equiv_pos_as_xyz
'x, y, z'
'-x, -y, -z'

loop_
_atom_site_label
_atom_site_type_symbol
_atom_site_fract_x
_atom_site_fract_y
_atom_site_fract_z
_atom_site_U_iso_or_equiv
_atom_site_adp_type
_atom_site_occupancy
_atom_site_symmetry_multiplicity
_atom_site_calc_flag
_atom_site_refinement_flags
_atom_site_disorder_assembly
_atom_site_disorder_group
I1 I -0.29561(3) 0.96291(3) 0.571172(17) 0.05285(9) Uani 1 1 d . . .
I2 I 0.19071(3) 0.26647(3) 0.701335(15) 0.05507(9) Uani 1 1 d . . .
O2 O 0.4150(3) 0.7699(2) 0.17967(15) 0.0454(5) Uani 1 1 d . . .
C1 C 0.2047(3) 0.6215(3) 0.45763(19) 0.0338(5) Uani 1 1 d . . .
N1 N 0.4573(3) 0.4998(3) 0.35265(16) 0.0363(5) Uani 1 1 d . . .
C3 C 0.1297(4) 0.4775(3) 0.60235(19) 0.0375(6) Uani 1 1 d . . .
C13 C 0.6668(3) 0.6187(3) 0.02482(19) 0.0353(6) Uani 1 1 d . . .
C5 C -0.0636(3) 0.7541(3) 0.5513(2) 0.0370(6) Uani 1 1 d . . .
N2 N 0.6736(3) 0.5690(3) 0.12405(16) 0.0375(5) Uani 1 1 d . . .
C10 C 0.5341(3) 0.6333(3) 0.19171(19) 0.0346(5) Uani 1 1 d . . .
C7 C 0.3174(4) 0.6268(3) 0.37208(19) 0.0362(6) Uani 1 1 d . . .
H7A H 0.2880 0.7238 0.3304 0.043 Uiso 1 1 calc R . .
C8 C 0.5627(3) 0.5019(3) 0.26962(19) 0.0339(5) Uani 1 1 d . . .
C14 C 0.6367(4) 0.7788(4) -0.0110(2) 0.0452(7) Uani 1 1 d . . .
H14A H 0.6297 0.8494 0.0281 0.054 Uiso 1 1 calc R . .
C6 C 0.0504(3) 0.7579(3) 0.47279(19) 0.0361(6) Uani 1 1 d . . .
H6A H 0.0232 0.8531 0.4296 0.043 Uiso 1 1 calc R . .
C15 C 0.6170(4) 0.8324(4) -0.1065(2) 0.0582(10) Uani 1 1 d . . .
H15A H 0.5937 0.9404 -0.1310 0.070 Uiso 1 1 calc R . .
C4 C -0.0250(4) 0.6131(4) 0.6163(2) 0.0402(6) Uani 1 1 d . . .
H4A H -0.1021 0.6097 0.6686 0.048 Uiso 1 1 calc R . .
O1 O 0.3940(3) 0.3425(2) 0.51220(15) 0.0468(5) Uani 1 1 d . . .
H1A H 0.4534 0.3747 0.4552 0.070 Uiso 1 1 d . . .
N3 N 0.7753(3) 0.4024(3) 0.15516(17) 0.0394(5) Uani 1 1 d . . .
C9 C 0.7100(3) 0.3696(3) 0.2451(2) 0.0367(6) Uani 1 1 d . . .
C2 C 0.2472(3) 0.4769(3) 0.5238(2) 0.0357(6) Uani 1 1 d . . .
C18 C 0.6854(4) 0.5115(4) -0.0338(2) 0.0460(7) Uani 1 1 d . . .
H18A H 0.7084 0.4035 -0.0096 0.055 Uiso 1 1 calc R . .
C16 C 0.6319(4) 0.7273(5) -0.1643(2) 0.0604(10) Uani 1 1 d . . .
H16A H 0.6164 0.7647 -0.2277 0.072 Uiso 1 1 calc R . .
C11 C 0.7955(4) 0.2070(4) 0.3026(3) 0.0529(8) Uani 1 1 d . . .
H11A H 0.8712 0.1265 0.2614 0.079 Uiso 1 1 d . . .
H11B H 0.7130 0.1742 0.3382 0.079 Uiso 1 1 d . . .
H11C H 0.8576 0.2151 0.3453 0.079 Uiso 1 1 d . . .
C12 C 0.9546(4) 0.3407(4) 0.1222(3) 0.0548(8) Uani 1 1 d . . .
H12A H 1.0132 0.2268 0.1469 0.082 Uiso 1 1 calc R . .
H12B H 0.9968 0.4026 0.1438 0.082 Uiso 1 1 calc R . .
H12C H 0.9717 0.3523 0.0543 0.082 Uiso 1 1 calc R . .
C17 C 0.6697(5) 0.5656(5) -0.1291(2) 0.0562(9) Uani 1 1 d . . .
H17A H 0.6846 0.4932 -0.1694 0.067 Uiso 1 1 calc R . .
C19 C 0.8363(4) 0.0663(4) -0.0183(3) 0.0542(8) Uani 1 1 d . . .
H19A H 0.7260 0.1053 -0.0298 0.081 Uiso 1 1 d . . .
C21 C 1.0424(5) -0.0731(5) 0.0890(3) 0.0583(9) Uani 1 1 d . . .
H21A H 1.0669 -0.1273 0.1567 0.070 Uiso 1 1 d . . .
C20 C 0.8788(5) -0.0066(5) 0.0708(3) 0.0639(10) Uani 1 1 d . . .
H20A H 0.7964 -0.0112 0.1193 0.077 Uiso 1 1 calc R . .

loop_
_atom_site_aniso_label
_atom_site_aniso_U_11
_atom_site_aniso_U_22
_atom_site_aniso_U_33
_atom_site_aniso_U_23
_atom_site_aniso_U_13
_atom_site_aniso_U_12
I1 0.04191(13) 0.04208(12) 0.05729(15) -0.00656(9) 0.00620(9) -0.01022(9)
I2 0.07337(17) 0.04776(13) 0.04490(13) 0.01500(9) -0.01737(11) -0.03259(12)
O2 0.0403(11) 0.0358(10) 0.0403(11) 0.0015(9) -0.0027(9) -0.0051(9)
C1 0.0363(13) 0.0359(13) 0.0283(12) -0.0043(10) -0.0022(10) -0.0163(11)
N1 0.0355(11) 0.0381(12) 0.0321(11) -0.0039(9) -0.0037(9) -0.0146(10)
C3 0.0470(15) 0.0350(13) 0.0323(13) 0.0029(11) -0.0088(12) -0.0215(12)
C13 0.0266(12) 0.0407(14) 0.0343(13) -0.0037(11) 0.0035(10) -0.0152(11)
C5 0.0353(13) 0.0360(13) 0.0345(13) -0.0061(11) -0.0014(11) -0.0125(11)
N2 0.0322(11) 0.0344(11) 0.0356(12) -0.0030(9) -0.0006(9) -0.0090(9)
C10 0.0321(13) 0.0367(13) 0.0327(13) -0.0051(11) -0.0019(11) -0.0145(11)
C7 0.0409(14) 0.0355(13) 0.0304(13) -0.0019(11) -0.0034(11) -0.0171(12)
C8 0.0332(12) 0.0343(13) 0.0318(12) -0.0048(10) -0.0042(10) -0.0131(11)
C14 0.0407(15) 0.0395(14) 0.0440(16) -0.0062(12) 0.0087(13) -0.0143(12)
C6 0.0390(14) 0.0323(12) 0.0314(13) 0.0004(10) -0.0036(11) -0.0139(11)
C15 0.0435(17) 0.0494(17) 0.0500(19) 0.0089(16) 0.0108(15) -0.0084(14)
C4 0.0433(15) 0.0454(15) 0.0322(13) -0.0055(12) 0.0025(12) -0.0232(13)
O1 0.0430(11) 0.0343(10) 0.0460(12) 0.0019(9) -0.0031(9) -0.0079(9)
N3 0.0318(11) 0.0354(12) 0.0383(12) -0.0035(10) 0.0002(10) -0.0075(9)
C9 0.0330(13) 0.0361(13) 0.0357(14) -0.0033(11) -0.0052(11) -0.0118(11)
C2 0.0378(14) 0.0328(13) 0.0357(13) -0.0030(11) -0.0059(11) -0.0155(11)
C18 0.0477(16) 0.0521(17) 0.0448(16) -0.0093(14) 0.0023(13) -0.0297(14)
C16 0.0408(16) 0.083(3) 0.0377(16) 0.0028(17) 0.0021(14) -0.0200(17)
C11 0.0524(18) 0.0393(16) 0.0510(19) 0.0009(14) -0.0091(15) -0.0098(14)
C12 0.0308(14) 0.0479(17) 0.068(2) -0.0057(16) 0.0044(14) -0.0088(13)
C17 0.0561(19) 0.086(3) 0.0381(16) -0.0155(17) 0.0037(15) -0.0420(19)
C19 0.0465(17) 0.0471(17) 0.064(2) 0.0044(16) -0.0156(16) -0.0185(14)
C21 0.059(2) 0.060(2) 0.0461(18) 0.0091(16) -0.0149(16) -0.0221(17)
C20 0.058(2) 0.066(2) 0.054(2) 0.0084(18) 0.0006(17) -0.0265(18)

loop_
_atom_type_symbol
_atom_type_description
_atom_type_scat_dispersion_real
_atom_type_scat_dispersion_imag
_atom_type_scat_source
C C 0.0033 0.0016 'International Tables Vol C Tables 4.2.6.8 and 6.1.1.4'
H H 0.0000 0.0000 'International Tables Vol C Tables 4.2.6.8 and 6.1.1.4'
N N 0.0061 0.0033 'International Tables Vol C Tables 4.2.6.8 and 6.1.1.4'
O O 0.0106 0.0060 'International Tables Vol C Tables 4.2.6.8 and 6.1.1.4'
I I -0.4742 1.8119 'International Tables Vol C Tables 4.2.6.8 and 6.1.1.4'

loop_
_geom_angle_atom_site_label_1
_geom_angle_atom_site_label_2
_geom_angle_atom_site_label_3
_geom_angle
_geom_angle_site_symmetry_1
_geom_angle_site_symmetry_3
_geom_angle_publ_flag
C6 C1 C2 119.7(2) . . ?
C6 C1 C7 119.4(2) . . ?
C2 C1 C7 120.9(3) . . ?
C7 N1 C8 121.7(2) . . ?
C4 C3 C2 122.1(3) . . ?
C4 C3 I2 119.4(2) . . ?
C2 C3 I2 118.6(2) . . ?
C18 C13 C14 120.7(3) . . ?
C18 C13 N2 120.9(3) . . ?
C14 C13 N2 118.4(3) . . ?
C6 C5 C4 120.3(3) . . ?
C6 C5 I1 119.5(2) . . ?
C4 C5 I1 120.2(2) . . ?
C10 N2 N3 109.3(2) . . ?
C10 N2 C13 122.9(2) . . ?
N3 N2 C13 118.2(2) . . ?
O2 C10 N2 123.9(2) . . ?
O2 C10 C8 131.2(3) . . ?
N2 C10 C8 104.7(2) . . ?
N1 C7 C1 121.3(3) . . ?
N1 C7 H7A 119.3 . . ?
C1 C7 H7A 119.3 . . ?
C9 C8 N1 123.8(3) . . ?
C9 C8 C10 108.1(2) . . ?
N1 C8 C10 127.9(2) . . ?
C13 C14 C15 118.9(3) . . ?
C13 C14 H14A 120.5 . . ?
C15 C14 H14A 120.5 . . ?
C5 C6 C1 120.8(3) . . ?
C5 C6 H6A 119.6 . . ?
C1 C6 H6A 119.6 . . ?
C16 C15 C14 120.4(3) . . ?
C16 C15 H15A 119.8 . . ?
C14 C15 H15A 119.8 . . ?
C3 C4 C5 119.1(3) . . ?
C3 C4 H4A 120.4 . . ?
C5 C4 H4A 120.4 . . ?
C2 O1 H1A 104.1 . . ?
C9 N3 N2 107.1(2) . . ?
C9 N3 C12 124.6(3) . . ?
N2 N3 C12 115.6(2) . . ?
N3 C9 C8 110.3(2) . . ?
N3 C9 C11 121.3(3) . . ?
C8 C9 C11 128.4(3) . . ?
O1 C2 C3 120.2(2) . . ?
O1 C2 C1 121.9(3) . . ?
C3 C2 C1 118.0(2) . . ?
C13 C18 C17 119.6(3) . . ?
C13 C18 H18A 120.2 . . ?
C17 C18 H18A 120.2 . . ?
C15 C16 C17 120.4(3) . . ?
C15 C16 H16A 119.8 . . ?
C17 C16 H16A 119.8 . . ?
C9 C11 H11A 109.5 . . ?
C9 C11 H11B 109.5 . . ?
H11A C11 H11B 109.4 . . ?
C9 C11 H11C 109.5 . . ?
H11A C11 H11C 109.5 . . ?
H11B C11 H11C 109.4 . . ?
N3 C12 H12A 109.5 . . ?
N3 C12 H12B 109.5 . . ?
H12A C12 H12B 109.5 . . ?
N3 C12 H12C 109.5 . . ?
H12A C12 H12C 109.5 . . ?
H12B C12 H12C 109.5 . . ?
C16 C17 C18 119.9(4) . . ?
C16 C17 H17A 120.1 . . ?
C18 C17 H17A 120.1 . . ?
C21 C19 C20 119.4(3) 2_755 . ?
C21 C19 H19A 121.4 2_755 . ?
C20 C19 H19A 119.1 . . ?
C19 C21 C20 120.0(3) 2_755 . ?
C19 C21 H21A 122.9 2_755 . ?
C20 C21 H21A 117.1 . . ?
C19 C20 C21 120.6(4) . . ?
C19 C20 H20A 119.7 . . ?
C21 C20 H20A 119.7 . . ?

loop_
_geom_bond_atom_site_label_1
_geom_bond_atom_site_label_2
_geom_bond_distance
_geom_bond_site_symmetry_2
_geom_bond_publ_flag
I1 C5 2.097(3) . ?
I2 C3 2.089(3) . ?
O1 C2 1.336(3) . ?
O1 H1A 0.9683 . ?
O2 C10 1.222(3) . ?
N1 C7 1.287(4) . ?
N1 C8 1.384(4) . ?
N2 C10 1.397(3) . ?
N2 N3 1.408(3) . ?
N2 C13 1.427(4) . ?
N3 C9 1.360(4) . ?
N3 C12 1.459(4) . ?
C1 C6 1.388(4) . ?
C1 C2 1.418(4) . ?
C1 C7 1.450(4) . ?
C2 C3 1.395(4) . ?
C3 C4 1.385(4) . ?
C4 C5 1.388(4) . ?
C4 H4A 0.9300 . ?
C5 C6 1.385(4) . ?
C6 H6A 0.9300 . ?
C7 H7A 0.9300 . ?
C8 C9 1.362(4) . ?
C8 C10 1.446(4) . ?
C9 C11 1.490(4) . ?
C11 H11A 0.9602 . ?
C11 H11B 0.9604 . ?
C11 H11C 0.9599 . ?
C12 H12A 0.9600 . ?
C12 H12B 0.9600 . ?
C12 H12C 0.9600 . ?
C13 C18 1.377(4) . ?
C13 C14 1.387(4) . ?
C14 C15 1.394(5) . ?
C14 H14A 0.9300 . ?
C15 C16 1.365(6) . ?
C15 H15A 0.9300 . ?
C16 C17 1.383(6) . ?
C16 H16A 0.9300 . ?
C17 C18 1.386(5) . ?
C17 H17A 0.9300 . ?
C18 H18A 0.9300 . ?
C19 C21 1.363(5) 2_755 ?
C19 C20 1.372(5) . ?

loop_
_geom_hbond_atom_site_label_D
_geom_hbond_atom_site_label_H
_geom_hbond_atom_site_label_A
_geom_hbond_distance_DH
_geom_hbond_distance_HA
_geom_hbond_distance_DA
_geom_hbond_angle_DHA
_geom_hbond_site_symmetry_A
O1 H1A N1 0.9683 1.7000 2.591(3) 152.0 .
